data_7062054
loop_
_publ_author_name
'Pal, M. K.'
'Majumdar, A. G.'
'Vivekananda, K. V.'
'Wadawale, A. P.'
'Subramanian, M.'
'Bhuvanesh, N.'
'Dey, S.'

_publ_section_title
;
 Anticancer activity of Pt-selenolate metallacycles
;
_journal_issue 48
_journal_name_full 'New Journal of Chemistry'
_journal_page_first 23198
_journal_page_last 23212
_journal_paper_doi 10.1039/D2NJ03931A
_journal_volume 46
_journal_year 2022
_chemical_formula_sum 'C45 H37 Cl3 Fe N2 P2 Pt S2'
_chemical_formula_weight 1089.11
_space_group_crystal_system triclinic
_space_group_IT_number 2
_space_group_name_Hall '-P 1'
_space_group_name_H-M_alt 'P -1'
_atom_sites_solution_hydrogens geom
_atom_sites_solution_primary iterative
_atom_sites_solution_secondary difmap
_audit_block_doi 10.5517/ccdc.csd.cc2c5r5h
_audit_creation_method SHELXL-2017/1
_audit_update_record
;
2022-11-03 deposited with the CCDC.	2022-11-07 downloaded from the CCDC.
;
_cell_angle_alpha 83.9050(10)
_cell_angle_beta 76.9550(10)
_cell_angle_gamma 80.5420(10)
_cell_formula_units_Z 2
_cell_length_a 9.91430(10)
_cell_length_b 12.5170(2)
_cell_length_c 18.0875(3)
_cell_measurement_reflns_used 22112
_cell_measurement_temperature 298(2)
_cell_measurement_theta_max 31.1680
_cell_measurement_theta_min 2.6270
_cell_volume 2151.38(6)
_computing_cell_refinement 'CrysAlisPro 1.171.40.57a (Rigaku OD, 2019)'
_computing_data_collection 'CrysAlisPro 1.171.40.57a (Rigaku OD, 2019)'
_computing_data_reduction 'CrysAlisPro 1.171.40.57a (Rigaku OD, 2019)'
_computing_molecular_graphics 'ORTEP 3.0 for windows'
_computing_publication_material WinGx-2020.1
_computing_structure_refinement 'SHELXL-2017/1 (Sheldrick, 2017)'
_computing_structure_solution 'Sheldrick, G. M. (2008). Acta Cryst. A64, 112-122'
_diffrn_ambient_temperature 298(2)
_diffrn_detector 'Hybrid Pixel Array Detector'
_diffrn_detector_area_resol_mean 10.0000
_diffrn_detector_type HyPix
_diffrn_measured_fraction_theta_full 0.997
_diffrn_measured_fraction_theta_max 0.785
_diffrn_measurement_details
;
List of Runs (angles in degrees, time in seconds):

  # Type    Start    End  Width  t~exp~   \w     \q     \k     \f   Frames
#--------------------------------------------------------------------------
  1  \w    -28.00  22.00   0.40    0.25    --  -48.17  22.00 -43.00  125
  2  \w    -25.00  25.00   0.40    0.25    --  -48.17  19.00  90.00  125
  3  \w    -55.00 -25.00   0.40    0.25    --  -48.17 -77.00  60.00   75
  4  \w    -85.00 -47.00   0.40    0.25    --  -48.17 -22.00 150.00   95
  5  \w    -91.00 -65.00   0.40    1.00    --  -86.25 -77.00 120.00   65
  6  \w    -90.00 -62.00   0.40    1.00    --  -86.25 -79.00 109.47   70
  7  \w    -89.00 -63.00   0.40    1.00    --  -86.25 -77.00  60.00   65
  8  \w    -89.00 -64.20   0.40    1.00    --  -86.25 -76.00  18.26   62
  9  \w    -89.00 -63.00   0.40    1.00    --  -86.25 -77.00  30.00   65
 10  \w    -93.00 -67.00   0.40    1.00    --  -86.25 -67.00  27.00   65
 11  \w    -97.00 -61.80   0.40    1.00    --  -86.25 -80.00  83.63   88
 12  \w   -104.00 -78.00   0.40    0.25    --  -48.17 -77.00  60.00   65
 13  \w   -112.20 -63.00   0.40    1.00    --  -86.25 -77.00   0.00  123
 14  \w   -106.00 -68.80   0.40    1.00    --  -86.25 -70.00  42.09   93
 15  \w    -94.00 -64.00   0.40    1.00    --  -86.25 -75.00  65.03   75
 16  \w   -103.00 -67.80   0.40    1.00    --  -86.25 -69.00 115.34   88
 17  \w    -99.00 -63.00   0.40    1.00    --  -86.25 -77.00  97.12   90
 18  \w   -106.00 -64.00   0.40    1.00    --  -86.25 -77.00   9.47  105
 19  \w   -110.20 -63.00   0.40    1.00    --  -86.25 -77.00  90.00  118
 20  \w   -118.00 -80.00   0.40    1.00    --  -86.25 -22.00 150.00   95
 21  \w   -123.00 -87.00   0.40    0.25    --  -48.17 -22.00 150.00   90
 22  \w   -130.00 -92.00   0.40    1.00    --  -86.25 -57.00 120.00   95
 23  \w   -130.00-104.00   0.40    1.00    --  -86.25 -80.00  83.63   65
 24  \w   -138.00-110.80   0.40    1.00    --  -86.25 -69.00 115.34   68
 25  \w   -153.00-109.00   0.40    1.00    --  -86.25 -76.00  18.26  110
 26  \w   -153.00-119.00   0.40    1.00    --  -86.25 -77.00   0.00   85
 27  \w    -55.00 -23.00   0.40    1.00    --  -86.25  57.00 120.00   80
 28  \w    -64.00 -24.00   0.40    1.00    --  -86.25  57.00  60.00  100
 29  \w     46.00  72.00   0.40    0.25    --   48.17  37.00  60.00   65
 30  \w     35.00 107.00   0.40    0.25    --   48.17  57.00 120.00  180
 31  \w     38.00  92.00   0.40    0.25    --   48.17  37.00   0.00  135
 32  \w     51.00  80.20   0.40    0.25    --   48.17  22.00 -43.00   73
 33  \w     28.00  70.00   0.40    0.25    --   48.17  77.00  30.00  105
 34  \w    139.00 177.00   0.40    1.00    --  107.39  22.00 -43.00   95
 35  \w    149.00 174.20   0.40    1.00    --  107.39  77.00 -60.00   63
 36  \w     96.00 127.20   0.40    1.00    --  107.39  22.00 -43.00   78
 37  \w     92.00 164.00   0.40    1.00    --  107.39  77.00  30.00  180
 38  \w     97.00 122.20   0.40    1.00    --  107.39  77.00 -60.00   63
 39  \w     93.00 163.00   0.40    1.00    --  107.39  77.00   0.00  175
 40  \w     98.00 171.20   0.40    1.00    --  107.39  57.00  90.00  183
 41  \w     67.00 105.00   0.40    1.00    --  107.39 -99.00   0.00   95
 42  \w     67.00 102.20   0.40    1.00    --  107.39-125.00  90.00   88
 43  \w     35.00  65.00   0.40    1.00    --  107.39 -57.00  90.00   75
 44  \w     36.00  91.20   0.40    1.00    --  107.39 -99.00  90.00  138
 45  \w     38.00  64.00   0.40    1.00    --  107.39 -57.00   0.00   65
 46  \w     35.00  61.00   0.40    1.00    --  107.39 -57.00 -60.00   65
 47  \w     36.00  62.80   0.40    1.00    --  107.39 -57.00-120.00   67
 48  \w     35.00  65.00   0.40    1.00    --  107.39 -57.00-150.00   75
 49  \w     37.00  87.00   0.40    1.00    --  107.39 -77.00-150.00  125
 50  \w     39.00  94.20   0.40    1.00    --  107.39 -99.00-150.00  138
 51  \w     68.00  93.20   0.40    0.25    --   48.17-125.00 -90.00   63
 52  \w     37.00  93.00   0.40    1.00    --  107.39-125.00 -30.00  140
 53  \w     38.00  62.80   0.40    1.00    --  107.39 -57.00 -30.00   62
 54  \w     35.00  64.20   0.40    1.00    --  107.39 -99.00   0.00   73
 55  \w     -7.00  26.20   0.40    0.25    --   48.17 -22.00 150.00   83
 56  \w     95.00 146.20   0.40    1.00    --  107.39  57.00-180.00  128
;
_diffrn_measurement_device 'four-circle diffractometer'
_diffrn_measurement_device_type 'XtaLAB Synergy, Dualflex, HyPix'
_diffrn_measurement_method '\w scans'
_diffrn_orient_matrix_type 'CrysAlisPro convention (1999,Acta A55,543-557)'
_diffrn_orient_matrix_UB_11 -0.0775536000
_diffrn_orient_matrix_UB_12 -0.0245723000
_diffrn_orient_matrix_UB_13 -0.0376508000
_diffrn_orient_matrix_UB_21 0.0303320000
_diffrn_orient_matrix_UB_22 -0.0318545000
_diffrn_orient_matrix_UB_23 -0.0708420000
_diffrn_orient_matrix_UB_31 0.0070937000
_diffrn_orient_matrix_UB_32 -0.1319830000
_diffrn_orient_matrix_UB_33 0.0240781000
_diffrn_radiation_monochromator mirror
_diffrn_radiation_probe x-ray
_diffrn_radiation_type 'Mo K\a'
_diffrn_radiation_wavelength 0.71073
_diffrn_reflns_av_R_equivalents 0.0452
_diffrn_reflns_av_unetI/netI 0.0400
_diffrn_reflns_Laue_measured_fraction_full 0.997
_diffrn_reflns_Laue_measured_fraction_max 0.785
_diffrn_reflns_limit_h_max 13
_diffrn_reflns_limit_h_min -13
_diffrn_reflns_limit_k_max 18
_diffrn_reflns_limit_k_min -16
_diffrn_reflns_limit_l_max 23
_diffrn_reflns_limit_l_min -24
_diffrn_reflns_number 41553
_diffrn_reflns_point_group_measured_fraction_full 0.997
_diffrn_reflns_point_group_measured_fraction_max 0.785
_diffrn_reflns_theta_full 25.242
_diffrn_reflns_theta_max 31.036
_diffrn_reflns_theta_min 2.086
_diffrn_source 'micro-focus sealed X-ray tube'
_diffrn_source_type 'PhotonJet (Mo) X-ray Source'
_exptl_absorpt_coefficient_mu 3.978
_exptl_absorpt_correction_T_max 1.00000
_exptl_absorpt_correction_T_min 0.64678
_exptl_absorpt_correction_type multi-scan
_exptl_absorpt_process_details
;
CrysAlisPro 1.171.40.57a (Rigaku Oxford Diffraction, 2019)
Empirical absorption correction using spherical harmonics,
 implemented in SCALE3 ABSPACK scaling algorithm.
;
_exptl_crystal_colour Yellow
_exptl_crystal_density_diffrn 1.681
_exptl_crystal_description block
_exptl_crystal_F_000 1076
_exptl_crystal_size_max 0.300
_exptl_crystal_size_mid 0.300
_exptl_crystal_size_min 0.150
_refine_diff_density_max 1.109
_refine_diff_density_min -0.788
_refine_diff_density_rms 0.075
_refine_ls_extinction_method none
_refine_ls_goodness_of_fit_ref 1.051
_refine_ls_hydrogen_treatment constr
_refine_ls_matrix_type full
_refine_ls_number_parameters 469
_refine_ls_number_reflns 10798
_refine_ls_number_restraints 48
_refine_ls_restrained_S_all 1.050
_refine_ls_R_factor_all 0.0334
_refine_ls_R_factor_gt 0.0258
_refine_ls_shift/su_max 0.002
_refine_ls_shift/su_mean 0.000
_refine_ls_structure_factor_coef Fsqd
_refine_ls_weighting_details 'w=1/[\s^2^(Fo^2^)+(0.0243P)^2^] where P=(Fo^2^+2Fc^2^)/3'
_refine_ls_weighting_scheme calc
_refine_ls_wR_factor_gt 0.0557
_refine_ls_wR_factor_ref 0.0572
_reflns_Friedel_coverage 0.000
_reflns_number_gt 9262
_reflns_number_total 10798
_reflns_threshold_expression 'I > 2\s(I)'
_cod_data_source_file d2nj03931a2.cif
_cod_data_source_block oMP-14Mo1-platon_sq-2180266
_cod_depositor_comments 'Adding full bibliography for 7062053--7062058.cif.'
_cod_database_code 7062054
_shelx_shelxl_version_number 2017/1
_shelx_space_group_comment
;
The symmetry employed for this shelxl refinement is uniquely defined
by the following loop, which should always be used as a source of
symmetry information in preference to the above space-group names.
They are only intended as comments.
;
_shelx_estimated_absorpt_t_min 0.382
_shelx_estimated_absorpt_t_max 0.587
_oxdiff_exptl_absorpt_empirical_full_min 0.547
_oxdiff_exptl_absorpt_empirical_full_max 1.825
_oxdiff_exptl_absorpt_empirical_details
;
Empirical correction (ABSPACK) includes:
- Absorption correction using spherical harmonics
- Frame scaling
;
_diffrn_oxdiff_digest_frames
;
017f79c41b087d28ec2c950408cd0a396200959c9ae
;

loop_
_space_group_symop_operation_xyz
'x, y, z'
'-x, -y, -z'

loop_
_atom_site_label
_atom_site_type_symbol
_atom_site_fract_x
_atom_site_fract_y
_atom_site_fract_z
_atom_site_U_iso_or_equiv
_atom_site_adp_type
_atom_site_occupancy
_atom_site_site_symmetry_order
_atom_site_calc_flag
_atom_site_refinement_flags_posn
_atom_site_refinement_flags_adp
_atom_site_refinement_flags_occupancy
_atom_site_disorder_assembly
_atom_site_disorder_group
C1 C 0.8321(2) 0.7028(2) 0.61141(15) 0.0413(6) Uani 1 1 d . . . . .
C2 C 0.9296(3) 0.7097(2) 0.65683(17) 0.0498(7) Uani 1 1 d . . . . .
H2 H 0.917134 0.692624 0.709015 0.060 Uiso 1 1 calc R U . . .
C3 C 1.0492(3) 0.7470(3) 0.6090(2) 0.0620(8) Uani 1 1 d . . . . .
H3 H 1.128595 0.759179 0.624244 0.074 Uiso 1 1 calc R U . . .
C4 C 1.0269(3) 0.7625(3) 0.53428(19) 0.0596(8) Uani 1 1 d . . . . .
H4 H 1.089778 0.786209 0.491732 0.072 Uiso 1 1 calc R U . . .
C5 C 0.8942(3) 0.7362(2) 0.53418(16) 0.0501(7) Uani 1 1 d . . . . .
H5 H 0.853959 0.739827 0.492071 0.060 Uiso 1 1 calc R U . . .
C6 C 0.7176(3) 0.9348(2) 0.68318(15) 0.0400(6) Uani 1 1 d . . . . .
C7 C 0.6894(3) 0.9582(2) 0.60887(15) 0.0428(6) Uani 1 1 d . . . . .
H7 H 0.611160 0.943671 0.593643 0.051 Uiso 1 1 calc R U . . .
C8 C 0.8008(3) 1.0073(2) 0.56221(18) 0.0534(7) Uani 1 1 d . . . . .
H8 H 0.808632 1.029963 0.510956 0.064 Uiso 1 1 calc R U . . .
C9 C 0.8971(3) 1.0158(3) 0.60634(18) 0.0556(8) Uani 1 1 d . . . . .
H9 H 0.979559 1.045617 0.589283 0.067 Uiso 1 1 calc R U . . .
C10 C 0.8488(3) 0.9718(2) 0.68100(17) 0.0515(7) Uani 1 1 d . . . . .
H10 H 0.893483 0.967459 0.721452 0.062 Uiso 1 1 calc R U . . .
C11 C 0.7134(3) 0.5185(2) 0.67715(16) 0.0461(6) Uani 1 1 d . . . . .
C12 C 0.8409(3) 0.4609(3) 0.6426(2) 0.0691(9) Uani 1 1 d . . . . .
H12 H 0.901485 0.494688 0.603737 0.083 Uiso 1 1 calc R U . . .
C13 C 0.8768(4) 0.3532(3) 0.6664(2) 0.0808(11) Uani 1 1 d . . . . .
H13 H 0.961477 0.314683 0.643103 0.097 Uiso 1 1 calc R U . . .
C14 C 0.7891(4) 0.3034(3) 0.7237(2) 0.0770(10) Uani 1 1 d . . . . .
H14 H 0.812613 0.230299 0.738108 0.092 Uiso 1 1 calc R U . . .
C15 C 0.6668(4) 0.3602(3) 0.7602(2) 0.0671(9) Uani 1 1 d . . . . .
H15 H 0.609387 0.326835 0.800922 0.080 Uiso 1 1 calc R U . . .
C16 C 0.6288(3) 0.4669(2) 0.73652(18) 0.0524(7) Uani 1 1 d . . . . .
H16 H 0.544645 0.504787 0.761028 0.063 Uiso 1 1 calc R U . . .
C17 C 0.6108(3) 0.6554(2) 0.55343(15) 0.0486(7) Uani 1 1 d . U . . .
C18 C 0.6610(4) 0.5692(3) 0.5074(2) 0.0759(10) Uani 1 1 d . U . . .
H18 H 0.719258 0.509215 0.523224 0.091 Uiso 1 1 calc R U . . .
C19 C 0.6236(6) 0.5736(5) 0.4380(2) 0.1066(15) Uani 1 1 d . U . . .
H19 H 0.657536 0.515877 0.407329 0.128 Uiso 1 1 calc R U . . .
C20 C 0.5388(6) 0.6596(5) 0.4133(2) 0.1087(17) Uani 1 1 d . U . . .
H20 H 0.514705 0.660492 0.366442 0.130 Uiso 1 1 calc R U . . .
C21 C 0.4891(5) 0.7447(4) 0.4579(2) 0.0927(13) Uani 1 1 d . U . . .
H21 H 0.431345 0.804257 0.441165 0.111 Uiso 1 1 calc R U . . .
C22 C 0.5244(4) 0.7431(3) 0.52801(18) 0.0640(8) Uani 1 1 d . U . . .
H22 H 0.489668 0.801353 0.558149 0.077 Uiso 1 1 calc R U . . .
C23 C 0.7098(3) 0.8036(2) 0.82675(14) 0.0417(6) Uani 1 1 d . . . . .
C24 C 0.7114(3) 0.6931(2) 0.84496(16) 0.0506(7) Uani 1 1 d . . . . .
H24 H 0.655988 0.655570 0.824900 0.061 Uiso 1 1 calc R U . . .
C25 C 0.7949(3) 0.6380(3) 0.89279(19) 0.0664(9) Uani 1 1 d . . . . .
H25 H 0.795243 0.563857 0.904530 0.080 Uiso 1 1 calc R U . . .
C26 C 0.8770(3) 0.6919(3) 0.9229(2) 0.0699(9) Uani 1 1 d . . . . .
H26 H 0.933535 0.654644 0.954677 0.084 Uiso 1 1 calc R U . . .
C27 C 0.8749(3) 0.8011(3) 0.90578(19) 0.0689(10) Uani 1 1 d . . . . .
H27 H 0.930424 0.837705 0.926414 0.083 Uiso 1 1 calc R U . . .
C28 C 0.7920(3) 0.8585(3) 0.85840(17) 0.0542(7) Uani 1 1 d . . . . .
H28 H 0.791170 0.932904 0.847825 0.065 Uiso 1 1 calc R U . . .
C29 C 0.5068(2) 0.9905(2) 0.81037(15) 0.0392(6) Uani 1 1 d . . . . .
C30 C 0.4795(3) 1.0892(2) 0.77036(18) 0.0496(7) Uani 1 1 d . . . . .
H30 H 0.514269 1.096396 0.718118 0.060 Uiso 1 1 calc R U . . .
C31 C 0.4009(3) 1.1775(3) 0.8075(2) 0.0632(9) Uani 1 1 d . . . . .
H31 H 0.381961 1.243183 0.779915 0.076 Uiso 1 1 calc R U . . .
C32 C 0.3507(3) 1.1685(3) 0.8846(2) 0.0687(9) Uani 1 1 d . . . . .
H32 H 0.297904 1.227859 0.909447 0.082 Uiso 1 1 calc R U . . .
C33 C 0.3786(4) 1.0721(3) 0.9247(2) 0.0698(9) Uani 1 1 d . . . . .
H33 H 0.345957 1.066361 0.977152 0.084 Uiso 1 1 calc R U . . .
C34 C 0.4554(3) 0.9823(3) 0.88817(17) 0.0555(7) Uani 1 1 d . . . . .
H34 H 0.472258 0.916502 0.916081 0.067 Uiso 1 1 calc R U . . .
C35 C 0.2559(3) 0.5663(2) 0.76794(16) 0.0436(6) Uani 1 1 d . . . . .
C36 C 0.1572(3) 0.5067(3) 0.7563(2) 0.0579(8) Uani 1 1 d . . . . .
H36 H 0.136933 0.509070 0.708313 0.069 Uiso 1 1 calc R U . . .
C37 C 0.0894(4) 0.4441(3) 0.8155(2) 0.0735(10) Uani 1 1 d . . . . .
H37 H 0.024323 0.404925 0.805591 0.088 Uiso 1 1 calc R U . . .
C38 C 0.2048(4) 0.4928(3) 0.8975(2) 0.0676(9) Uani 1 1 d . . . . .
H38 H 0.222927 0.488422 0.946113 0.081 Uiso 1 1 calc R U . . .
C39 C 0.2777(3) 0.5587(2) 0.84120(18) 0.0528(7) Uani 1 1 d . . . . .
H39 H 0.341445 0.597735 0.852784 0.063 Uiso 1 1 calc R U . . .
C40 C 0.2233(2) 0.9505(2) 0.75840(19) 0.0496(7) Uani 1 1 d . . . . .
C41 C 0.2685(3) 0.9744(3) 0.6805(2) 0.0617(8) Uani 1 1 d . . . . .
H41 H 0.327240 0.921865 0.650994 0.074 Uiso 1 1 calc R U . . .
C42 C 0.2279(4) 1.0739(3) 0.6469(3) 0.0839(11) Uani 1 1 d . . . . .
H42 H 0.263081 1.087113 0.595082 0.101 Uiso 1 1 calc R U . . .
C43 C 0.0959(4) 1.1292(4) 0.7574(4) 0.0972(16) Uani 1 1 d . . . . .
H43 H 0.035057 1.182911 0.784787 0.117 Uiso 1 1 calc R U . . .
C44 C 0.1311(3) 1.0320(3) 0.7970(3) 0.0723(10) Uani 1 1 d . . . . .
H44 H 0.093620 1.021405 0.848737 0.087 Uiso 1 1 calc R U . . .
P1 P 0.66230(6) 0.65882(5) 0.64386(4) 0.03669(14) Uani 1 1 d . . . . .
P2 P 0.60345(6) 0.87174(5) 0.76155(4) 0.03442(13) Uani 1 1 d . . . . .
S1 S 0.34809(7) 0.63646(6) 0.68908(4) 0.04397(15) Uani 1 1 d . . . . .
S2 S 0.27381(7) 0.82851(6) 0.80699(4) 0.05015(17) Uani 1 1 d . . . . .
Fe1 Fe 0.86981(3) 0.85606(3) 0.60662(2) 0.04136(9) Uani 1 1 d . . . . .
Pt1 Pt 0.48102(2) 0.75227(2) 0.72622(2) 0.03270(4) Uani 1 1 d . . . . .
N1 N 0.1101(3) 0.4355(3) 0.88603(19) 0.0769(8) Uani 1 1 d . . . . .
N2 N 0.1413(4) 1.1526(3) 0.6837(3) 0.1005(12) Uani 1 1 d . . . . .

loop_
_atom_site_aniso_label
_atom_site_aniso_U_11
_atom_site_aniso_U_22
_atom_site_aniso_U_33
_atom_site_aniso_U_23
_atom_site_aniso_U_13
_atom_site_aniso_U_12
C1 0.0397(12) 0.0347(14) 0.0426(14) 0.0006(11) -0.0019(10) 0.0027(10)
C2 0.0439(14) 0.0472(17) 0.0528(16) 0.0049(13) -0.0097(12) 0.0035(12)
C3 0.0367(14) 0.056(2) 0.086(2) 0.0040(17) -0.0096(14) 0.0025(13)
C4 0.0453(15) 0.0529(19) 0.064(2) 0.0015(15) 0.0124(14) 0.0031(13)
C5 0.0506(15) 0.0445(16) 0.0463(15) -0.0061(13) 0.0039(12) 0.0005(12)
C6 0.0410(12) 0.0335(14) 0.0427(14) -0.0009(11) -0.0045(11) -0.0049(11)
C7 0.0409(13) 0.0375(14) 0.0455(15) 0.0035(12) -0.0067(11) -0.0001(11)
C8 0.0575(16) 0.0440(17) 0.0494(16) 0.0105(13) 0.0015(13) -0.0072(13)
C9 0.0530(16) 0.0487(18) 0.0626(19) 0.0011(15) -0.0010(14) -0.0194(14)
C10 0.0521(15) 0.0520(18) 0.0518(17) -0.0077(14) -0.0066(13) -0.0154(13)
C11 0.0517(14) 0.0310(14) 0.0507(16) -0.0024(12) -0.0063(12) 0.0017(11)
C12 0.071(2) 0.0451(19) 0.073(2) -0.0028(16) 0.0049(17) 0.0149(15)
C13 0.089(2) 0.050(2) 0.085(3) -0.0044(19) -0.007(2) 0.0273(19)
C14 0.093(3) 0.0377(18) 0.098(3) 0.0084(19) -0.033(2) 0.0053(18)
C15 0.071(2) 0.0492(19) 0.081(2) 0.0201(17) -0.0239(18) -0.0125(17)
C16 0.0504(15) 0.0408(16) 0.0636(19) 0.0016(14) -0.0124(14) -0.0023(13)
C17 0.0586(16) 0.0505(17) 0.0369(14) -0.0071(12) -0.0032(12) -0.0156(13)
C18 0.103(3) 0.069(2) 0.056(2) -0.0264(18) -0.0062(18) -0.016(2)
C19 0.165(4) 0.110(4) 0.055(2) -0.038(2) -0.004(2) -0.053(3)
C20 0.165(5) 0.137(4) 0.046(2) 0.000(2) -0.034(3) -0.074(4)
C21 0.115(3) 0.114(4) 0.060(2) 0.017(2) -0.041(2) -0.032(3)
C22 0.085(2) 0.065(2) 0.0454(17) 0.0017(15) -0.0252(16) -0.0101(17)
C23 0.0435(13) 0.0443(15) 0.0361(13) -0.0065(11) -0.0071(10) -0.0025(11)
C24 0.0605(16) 0.0469(17) 0.0446(15) 0.0022(13) -0.0151(13) -0.0062(13)
C25 0.077(2) 0.057(2) 0.060(2) 0.0143(16) -0.0213(17) 0.0019(17)
C26 0.065(2) 0.085(3) 0.057(2) 0.0097(19) -0.0256(16) 0.0035(19)
C27 0.0613(19) 0.097(3) 0.0539(19) -0.0058(19) -0.0232(15) -0.0112(19)
C28 0.0575(16) 0.0570(19) 0.0509(17) -0.0034(14) -0.0172(13) -0.0085(14)
C29 0.0382(12) 0.0358(14) 0.0435(14) -0.0086(11) -0.0061(10) -0.0048(10)
C30 0.0503(15) 0.0378(15) 0.0582(17) -0.0035(13) -0.0086(13) -0.0027(12)
C31 0.0589(17) 0.0370(17) 0.090(3) -0.0074(16) -0.0097(17) -0.0021(14)
C32 0.0681(19) 0.048(2) 0.085(3) -0.0278(18) -0.0036(18) 0.0030(16)
C33 0.079(2) 0.069(2) 0.0539(19) -0.0245(18) 0.0017(16) 0.0033(18)
C34 0.0634(17) 0.0490(18) 0.0475(16) -0.0084(14) -0.0021(13) 0.0009(14)
C35 0.0432(13) 0.0338(14) 0.0526(16) -0.0060(12) -0.0098(12) -0.0012(11)
C36 0.0553(16) 0.0530(19) 0.069(2) -0.0079(16) -0.0141(15) -0.0143(14)
C37 0.071(2) 0.059(2) 0.094(3) -0.005(2) -0.010(2) -0.0299(18)
C38 0.087(2) 0.054(2) 0.060(2) 0.0061(16) -0.0112(17) -0.0144(18)
C39 0.0597(17) 0.0454(17) 0.0546(18) -0.0021(14) -0.0140(14) -0.0100(14)
C40 0.0322(12) 0.0426(16) 0.076(2) -0.0132(15) -0.0130(12) -0.0026(11)
C41 0.0501(16) 0.056(2) 0.079(2) -0.0056(17) -0.0240(16) 0.0074(14)
C42 0.080(2) 0.066(3) 0.109(3) 0.008(2) -0.046(2) 0.006(2)
C43 0.070(2) 0.058(3) 0.166(5) -0.039(3) -0.041(3) 0.025(2)
C44 0.0454(16) 0.058(2) 0.111(3) -0.030(2) -0.0122(17) 0.0083(15)
P1 0.0402(3) 0.0307(3) 0.0352(3) -0.0031(3) -0.0037(3) 0.0008(3)
P2 0.0373(3) 0.0309(3) 0.0333(3) -0.0024(3) -0.0052(2) -0.0029(2)
S1 0.0448(3) 0.0472(4) 0.0433(3) -0.0052(3) -0.0127(3) -0.0104(3)
S2 0.0417(3) 0.0436(4) 0.0569(4) -0.0087(3) 0.0068(3) -0.0030(3)
Fe1 0.03604(17) 0.0409(2) 0.0426(2) 0.00216(16) -0.00272(15) -0.00367(15)
Pt1 0.03377(5) 0.02894(6) 0.03340(5) -0.00224(4) -0.00572(3) -0.00085(4)
N1 0.090(2) 0.0591(19) 0.079(2) 0.0087(16) -0.0078(17) -0.0263(16)
N2 0.093(3) 0.057(2) 0.154(4) -0.001(3) -0.053(3) 0.0158(19)

loop_
_atom_type_symbol
_atom_type_description
_atom_type_scat_dispersion_real
_atom_type_scat_dispersion_imag
_atom_type_scat_source
C C 0.0033 0.0016 'International Tables Vol C Tables 4.2.6.8 and 6.1.1.4'
H H 0.0000 0.0000 'International Tables Vol C Tables 4.2.6.8 and 6.1.1.4'
Fe Fe 0.3463 0.8444 'International Tables Vol C Tables 4.2.6.8 and 6.1.1.4'
N N 0.0061 0.0033 'International Tables Vol C Tables 4.2.6.8 and 6.1.1.4'
P P 0.1023 0.0942 'International Tables Vol C Tables 4.2.6.8 and 6.1.1.4'
Pt Pt -1.7033 8.3905 'International Tables Vol C Tables 4.2.6.8 and 6.1.1.4'
S S 0.1246 0.1234 'International Tables Vol C Tables 4.2.6.8 and 6.1.1.4'
Cl Cl 0.1484 0.1585 'International Tables Vol C Tables 4.2.6.8 and 6.1.1.4'

loop_
_geom_angle_atom_site_label_1
_geom_angle_atom_site_label_2
_geom_angle_atom_site_label_3
_geom_angle
_geom_angle_site_symmetry_1
_geom_angle_site_symmetry_3
_geom_angle_publ_flag
C2 C1 C5 107.3(2) . . ?
C2 C1 P1 126.6(2) . . ?
C5 C1 P1 126.1(2) . . ?
C2 C1 Fe1 69.81(16) . . ?
C5 C1 Fe1 70.69(15) . . ?
P1 C1 Fe1 125.31(13) . . ?
C3 C2 C1 108.2(3) . . ?
C3 C2 Fe1 71.43(17) . . ?
C1 C2 Fe1 68.79(16) . . ?
C3 C2 H2 125.9 . . ?
C1 C2 H2 125.9 . . ?
Fe1 C2 H2 125.5 . . ?
C4 C3 C2 108.0(3) . . ?
C4 C3 Fe1 70.73(17) . . ?
C2 C3 Fe1 67.95(15) . . ?
C4 C3 H3 126.0 . . ?
C2 C3 H3 126.0 . . ?
Fe1 C3 H3 126.9 . . ?
C3 C4 C5 109.1(3) . . ?
C3 C4 Fe1 69.57(17) . . ?
C5 C4 Fe1 68.76(15) . . ?
C3 C4 H4 125.4 . . ?
C5 C4 H4 125.4 . . ?
Fe1 C4 H4 127.8 . . ?
C4 C5 C1 107.3(3) . . ?
C4 C5 Fe1 71.29(18) . . ?
C1 C5 Fe1 67.61(15) . . ?
C4 C5 H5 126.3 . . ?
C1 C5 H5 126.3 . . ?
Fe1 C5 H5 126.3 . . ?
C7 C6 C10 106.8(2) . . ?
C7 C6 P2 123.79(19) . . ?
C10 C6 P2 129.4(2) . . ?
C7 C6 Fe1 69.60(14) . . ?
C10 C6 Fe1 70.18(15) . . ?
P2 C6 Fe1 125.55(14) . . ?
C8 C7 C6 108.4(2) . . ?
C8 C7 Fe1 70.89(16) . . ?
C6 C7 Fe1 68.90(15) . . ?
C8 C7 H7 125.8 . . ?
C6 C7 H7 125.8 . . ?
Fe1 C7 H7 126.0 . . ?
C9 C8 C7 108.3(3) . . ?
C9 C8 Fe1 70.58(18) . . ?
C7 C8 Fe1 68.37(16) . . ?
C9 C8 H8 125.9 . . ?
C7 C8 H8 125.9 . . ?
Fe1 C8 H8 126.8 . . ?
C8 C9 C10 108.9(3) . . ?
C8 C9 Fe1 69.62(17) . . ?
C10 C9 Fe1 68.85(17) . . ?
C8 C9 H9 125.5 . . ?
C10 C9 H9 125.5 . . ?
Fe1 C9 H9 127.6 . . ?
C9 C10 C6 107.6(3) . . ?
C9 C10 Fe1 70.83(17) . . ?
C6 C10 Fe1 68.03(15) . . ?
C9 C10 H10 126.2 . . ?
C6 C10 H10 126.2 . . ?
Fe1 C10 H10 126.5 . . ?
C16 C11 C12 118.4(3) . . ?
C16 C11 P1 121.5(2) . . ?
C12 C11 P1 120.1(2) . . ?
C13 C12 C11 119.8(3) . . ?
C13 C12 H12 120.1 . . ?
C11 C12 H12 120.1 . . ?
C14 C13 C12 120.4(3) . . ?
C14 C13 H13 119.8 . . ?
C12 C13 H13 119.8 . . ?
C13 C14 C15 120.3(3) . . ?
C13 C14 H14 119.9 . . ?
C15 C14 H14 119.9 . . ?
C14 C15 C16 119.9(3) . . ?
C14 C15 H15 120.1 . . ?
C16 C15 H15 120.1 . . ?
C11 C16 C15 121.1(3) . . ?
C11 C16 H16 119.5 . . ?
C15 C16 H16 119.5 . . ?
C22 C17 C18 118.7(3) . . ?
C22 C17 P1 119.3(2) . . ?
C18 C17 P1 121.9(3) . . ?
C19 C18 C17 119.3(4) . . ?
C19 C18 H18 120.4 . . ?
C17 C18 H18 120.4 . . ?
C20 C19 C18 121.9(4) . . ?
C20 C19 H19 119.0 . . ?
C18 C19 H19 119.0 . . ?
C19 C20 C21 119.3(4) . . ?
C19 C20 H20 120.3 . . ?
C21 C20 H20 120.3 . . ?
C20 C21 C22 120.3(5) . . ?
C20 C21 H21 119.8 . . ?
C22 C21 H21 119.8 . . ?
C17 C22 C21 120.5(4) . . ?
C17 C22 H22 119.8 . . ?
C21 C22 H22 119.8 . . ?
C24 C23 C28 118.8(3) . . ?
C24 C23 P2 119.2(2) . . ?
C28 C23 P2 122.1(2) . . ?
C25 C24 C23 120.5(3) . . ?
C25 C24 H24 119.7 . . ?
C23 C24 H24 119.7 . . ?
C26 C25 C24 120.5(3) . . ?
C26 C25 H25 119.7 . . ?
C24 C25 H25 119.7 . . ?
C27 C26 C25 119.3(3) . . ?
C27 C26 H26 120.4 . . ?
C25 C26 H26 120.4 . . ?
C26 C27 C28 121.6(3) . . ?
C26 C27 H27 119.2 . . ?
C28 C27 H27 119.2 . . ?
C27 C28 C23 119.3(3) . . ?
C27 C28 H28 120.3 . . ?
C23 C28 H28 120.3 . . ?
C30 C29 C34 118.6(2) . . ?
C30 C29 P2 121.0(2) . . ?
C34 C29 P2 120.4(2) . . ?
C29 C30 C31 120.5(3) . . ?
C29 C30 H30 119.7 . . ?
C31 C30 H30 119.7 . . ?
C32 C31 C30 120.4(3) . . ?
C32 C31 H31 119.8 . . ?
C30 C31 H31 119.8 . . ?
C33 C32 C31 119.6(3) . . ?
C33 C32 H32 120.2 . . ?
C31 C32 H32 120.2 . . ?
C32 C33 C34 120.8(3) . . ?
C32 C33 H33 119.6 . . ?
C34 C33 H33 119.6 . . ?
C29 C34 C33 120.1(3) . . ?
C29 C34 H34 120.0 . . ?
C33 C34 H34 120.0 . . ?
C39 C35 C36 115.9(3) . . ?
C39 C35 S1 126.0(2) . . ?
C36 C35 S1 118.0(2) . . ?
C37 C36 C35 120.0(3) . . ?
C37 C36 H36 120.0 . . ?
C35 C36 H36 120.0 . . ?
N1 C37 C36 124.7(3) . . ?
N1 C37 H37 117.6 . . ?
C36 C37 H37 117.6 . . ?
N1 C38 C39 123.8(3) . . ?
N1 C38 H38 118.1 . . ?
C39 C38 H38 118.1 . . ?
C35 C39 C38 120.1(3) . . ?
C35 C39 H39 119.9 . . ?
C38 C39 H39 119.9 . . ?
C44 C40 C41 115.3(3) . . ?
C44 C40 S2 120.2(3) . . ?
C41 C40 S2 124.5(2) . . ?
C42 C41 C40 121.0(3) . . ?
C42 C41 H41 119.5 . . ?
C40 C41 H41 119.5 . . ?
N2 C42 C41 123.8(5) . . ?
N2 C42 H42 118.1 . . ?
C41 C42 H42 118.1 . . ?
N2 C43 C44 125.7(4) . . ?
N2 C43 H43 117.2 . . ?
C44 C43 H43 117.2 . . ?
C43 C44 C40 118.9(4) . . ?
C43 C44 H44 120.5 . . ?
C40 C44 H44 120.5 . . ?
C1 P1 C11 100.52(12) . . ?
C1 P1 C17 100.95(12) . . ?
C11 P1 C17 107.08(13) . . ?
C1 P1 Pt1 123.18(9) . . ?
C11 P1 Pt1 114.34(9) . . ?
C17 P1 Pt1 109.08(9) . . ?
C6 P2 C23 107.51(12) . . ?
C6 P2 C29 101.03(12) . . ?
C23 P2 C29 103.70(12) . . ?
C6 P2 Pt1 114.09(9) . . ?
C23 P2 Pt1 110.43(9) . . ?
C29 P2 Pt1 118.95(8) . . ?
C35 S1 Pt1 111.20(9) . . ?
C40 S2 Pt1 104.11(10) . . ?
C1 Fe1 C6 107.54(10) . . ?
C1 Fe1 C7 109.24(11) . . ?
C6 Fe1 C7 41.50(11) . . ?
C1 Fe1 C2 41.40(11) . . ?
C6 Fe1 C2 107.12(11) . . ?
C7 Fe1 C2 136.53(11) . . ?
C1 Fe1 C10 137.10(11) . . ?
C6 Fe1 C10 41.79(10) . . ?
C7 Fe1 C10 69.22(12) . . ?
C2 Fe1 C10 109.01(13) . . ?
C1 Fe1 C5 41.70(11) . . ?
C6 Fe1 C5 138.72(11) . . ?
C7 Fe1 C5 112.32(12) . . ?
C2 Fe1 C5 69.17(12) . . ?
C10 Fe1 C5 178.13(13) . . ?
C1 Fe1 C8 139.28(12) . . ?
C6 Fe1 C8 69.20(11) . . ?
C7 Fe1 C8 40.73(11) . . ?
C2 Fe1 C8 176.30(12) . . ?
C10 Fe1 C8 68.12(13) . . ?
C5 Fe1 C8 113.72(13) . . ?
C1 Fe1 C9 176.49(11) . . ?
C6 Fe1 C9 68.97(11) . . ?
C7 Fe1 C9 68.02(12) . . ?
C2 Fe1 C9 139.19(13) . . ?
C10 Fe1 C9 40.32(12) . . ?
C5 Fe1 C9 140.96(12) . . ?
C8 Fe1 C9 39.80(12) . . ?
C1 Fe1 C3 68.87(12) . . ?
C6 Fe1 C3 136.46(13) . . ?
C7 Fe1 C3 177.10(12) . . ?
C2 Fe1 C3 40.63(12) . . ?
C10 Fe1 C3 110.52(14) . . ?
C5 Fe1 C3 67.88(13) . . ?
C8 Fe1 C3 142.07(12) . . ?
C9 Fe1 C3 113.78(13) . . ?
C1 Fe1 C4 68.45(11) . . ?
C6 Fe1 C4 174.87(12) . . ?
C7 Fe1 C4 142.14(13) . . ?
C2 Fe1 C4 67.78(12) . . ?
C10 Fe1 C4 139.31(13) . . ?
C5 Fe1 C4 39.95(12) . . ?
C8 Fe1 C4 115.91(12) . . ?
C9 Fe1 C4 115.07(12) . . ?
C3 Fe1 C4 39.70(13) . . ?
P2 Pt1 P1 98.46(2) . . ?
P2 Pt1 S1 177.46(2) . . ?
P1 Pt1 S1 83.24(2) . . ?
P2 Pt1 S2 90.50(2) . . ?
P1 Pt1 S2 171.03(2) . . ?
S1 Pt1 S2 87.83(2) . . ?
C37 N1 C38 115.5(3) . . ?
C42 N2 C43 115.2(4) . . ?

loop_
_geom_bond_atom_site_label_1
_geom_bond_atom_site_label_2
_geom_bond_distance
_geom_bond_site_symmetry_2
_geom_bond_publ_flag
C1 C2 1.421(4) . ?
C1 C5 1.441(4) . ?
C1 P1 1.809(3) . ?
C1 Fe1 2.003(3) . ?
C2 C3 1.417(4) . ?
C2 Fe1 2.016(3) . ?
C2 H2 0.9300 . ?
C3 C4 1.406(5) . ?
C3 Fe1 2.062(3) . ?
C3 H3 0.9300 . ?
C4 C5 1.408(4) . ?
C4 Fe1 2.077(3) . ?
C4 H4 0.9300 . ?
C5 Fe1 2.044(3) . ?
C5 H5 0.9300 . ?
C6 C7 1.424(4) . ?
C6 C10 1.441(4) . ?
C6 P2 1.802(3) . ?
C6 Fe1 2.006(2) . ?
C7 C8 1.414(4) . ?
C7 Fe1 2.015(3) . ?
C7 H7 0.9300 . ?
C8 C9 1.399(4) . ?
C8 Fe1 2.048(3) . ?
C8 H8 0.9300 . ?
C9 C10 1.412(4) . ?
C9 Fe1 2.061(3) . ?
C9 H9 0.9300 . ?
C10 Fe1 2.035(3) . ?
C10 H10 0.9300 . ?
C11 C16 1.378(4) . ?
C11 C12 1.396(4) . ?
C11 P1 1.823(3) . ?
C12 C13 1.384(5) . ?
C12 H12 0.9300 . ?
C13 C14 1.362(5) . ?
C13 H13 0.9300 . ?
C14 C15 1.366(5) . ?
C14 H14 0.9300 . ?
C15 C16 1.377(4) . ?
C15 H15 0.9300 . ?
C16 H16 0.9300 . ?
C17 C22 1.383(5) . ?
C17 C18 1.390(4) . ?
C17 P1 1.827(3) . ?
C18 C19 1.381(6) . ?
C18 H18 0.9300 . ?
C19 C20 1.354(7) . ?
C19 H19 0.9300 . ?
C20 C21 1.364(7) . ?
C20 H20 0.9300 . ?
C21 C22 1.387(5) . ?
C21 H21 0.9300 . ?
C22 H22 0.9300 . ?
C23 C24 1.386(4) . ?
C23 C28 1.393(4) . ?
C23 P2 1.811(3) . ?
C24 C25 1.385(4) . ?
C24 H24 0.9300 . ?
C25 C26 1.368(5) . ?
C25 H25 0.9300 . ?
C26 C27 1.367(5) . ?
C26 H26 0.9300 . ?
C27 C28 1.386(5) . ?
C27 H27 0.9300 . ?
C28 H28 0.9300 . ?
C29 C30 1.383(4) . ?
C29 C34 1.383(4) . ?
C29 P2 1.826(2) . ?
C30 C31 1.384(4) . ?
C30 H30 0.9300 . ?
C31 C32 1.371(5) . ?
C31 H31 0.9300 . ?
C32 C33 1.361(5) . ?
C32 H32 0.9300 . ?
C33 C34 1.389(4) . ?
C33 H33 0.9300 . ?
C34 H34 0.9300 . ?
C35 C39 1.381(4) . ?
C35 C36 1.388(4) . ?
C35 S1 1.746(3) . ?
C36 C37 1.372(5) . ?
C36 H36 0.9300 . ?
C37 N1 1.327(5) . ?
C37 H37 0.9300 . ?
C38 N1 1.334(5) . ?
C38 C39 1.388(4) . ?
C38 H38 0.9300 . ?
C39 H39 0.9300 . ?
C40 C44 1.386(4) . ?
C40 C41 1.395(5) . ?
C40 S2 1.737(3) . ?
C41 C42 1.367(5) . ?
C41 H41 0.9300 . ?
C42 N2 1.325(5) . ?
C42 H42 0.9300 . ?
C43 N2 1.324(6) . ?
C43 C44 1.379(6) . ?
C43 H43 0.9300 . ?
C44 H44 0.9300 . ?
P1 Pt1 2.2995(6) . ?
P2 Pt1 2.2951(6) . ?
S1 Pt1 2.3502(6) . ?
S2 Pt1 2.3585(6) . ?

loop_
_geom_torsion_atom_site_label_1
_geom_torsion_atom_site_label_2
_geom_torsion_atom_site_label_3
_geom_torsion_atom_site_label_4
_geom_torsion
_geom_torsion_site_symmetry_1
_geom_torsion_site_symmetry_2
_geom_torsion_site_symmetry_3
_geom_torsion_site_symmetry_4
_geom_torsion_publ_flag
C5 C1 C2 C3 0.3(3) . . . . ?
P1 C1 C2 C3 179.6(2) . . . . ?
Fe1 C1 C2 C3 -60.8(2) . . . . ?
C5 C1 C2 Fe1 61.09(18) . . . . ?
P1 C1 C2 Fe1 -119.6(2) . . . . ?
C1 C2 C3 C4 -0.5(3) . . . . ?
Fe1 C2 C3 C4 -59.6(2) . . . . ?
C1 C2 C3 Fe1 59.16(19) . . . . ?
C2 C3 C4 C5 0.5(4) . . . . ?
Fe1 C3 C4 C5 -57.4(2) . . . . ?
C2 C3 C4 Fe1 57.9(2) . . . . ?
C3 C4 C5 C1 -0.3(3) . . . . ?
Fe1 C4 C5 C1 -58.19(18) . . . . ?
C3 C4 C5 Fe1 57.9(2) . . . . ?
C2 C1 C5 C4 0.0(3) . . . . ?
P1 C1 C5 C4 -179.3(2) . . . . ?
Fe1 C1 C5 C4 60.5(2) . . . . ?
C2 C1 C5 Fe1 -60.52(19) . . . . ?
P1 C1 C5 Fe1 120.2(2) . . . . ?
C10 C6 C7 C8 0.5(3) . . . . ?
P2 C6 C7 C8 -180.0(2) . . . . ?
Fe1 C6 C7 C8 -60.14(19) . . . . ?
C10 C6 C7 Fe1 60.66(18) . . . . ?
P2 C6 C7 Fe1 -119.8(2) . . . . ?
C6 C7 C8 C9 -0.6(3) . . . . ?
Fe1 C7 C8 C9 -59.5(2) . . . . ?
C6 C7 C8 Fe1 58.90(18) . . . . ?
C7 C8 C9 C10 0.4(3) . . . . ?
Fe1 C8 C9 C10 -57.7(2) . . . . ?
C7 C8 C9 Fe1 58.1(2) . . . . ?
C8 C9 C10 C6 -0.1(3) . . . . ?
Fe1 C9 C10 C6 -58.26(19) . . . . ?
C8 C9 C10 Fe1 58.2(2) . . . . ?
C7 C6 C10 C9 -0.3(3) . . . . ?
P2 C6 C10 C9 -179.7(2) . . . . ?
Fe1 C6 C10 C9 60.0(2) . . . . ?
C7 C6 C10 Fe1 -60.29(18) . . . . ?
P2 C6 C10 Fe1 120.3(2) . . . . ?
C16 C11 C12 C13 2.5(5) . . . . ?
P1 C11 C12 C13 -177.8(3) . . . . ?
C11 C12 C13 C14 -0.5(6) . . . . ?
C12 C13 C14 C15 -2.3(7) . . . . ?
C13 C14 C15 C16 3.1(6) . . . . ?
C12 C11 C16 C15 -1.7(5) . . . . ?
P1 C11 C16 C15 178.6(3) . . . . ?
C14 C15 C16 C11 -1.1(5) . . . . ?
C22 C17 C18 C19 0.1(5) . . . . ?
P1 C17 C18 C19 -176.9(3) . . . . ?
C17 C18 C19 C20 -0.1(7) . . . . ?
C18 C19 C20 C21 0.3(8) . . . . ?
C19 C20 C21 C22 -0.4(7) . . . . ?
C18 C17 C22 C21 -0.2(5) . . . . ?
P1 C17 C22 C21 176.9(3) . . . . ?
C20 C21 C22 C17 0.3(6) . . . . ?
C28 C23 C24 C25 -1.0(4) . . . . ?
P2 C23 C24 C25 178.0(2) . . . . ?
C23 C24 C25 C26 0.1(5) . . . . ?
C24 C25 C26 C27 0.5(5) . . . . ?
C25 C26 C27 C28 -0.2(5) . . . . ?
C26 C27 C28 C23 -0.7(5) . . . . ?
C24 C23 C28 C27 1.3(4) . . . . ?
P2 C23 C28 C27 -177.7(2) . . . . ?
C34 C29 C30 C31 -0.8(4) . . . . ?
P2 C29 C30 C31 177.2(2) . . . . ?
C29 C30 C31 C32 1.0(4) . . . . ?
C30 C31 C32 C33 0.0(5) . . . . ?
C31 C32 C33 C34 -1.1(5) . . . . ?
C30 C29 C34 C33 -0.3(4) . . . . ?
P2 C29 C34 C33 -178.2(2) . . . . ?
C32 C33 C34 C29 1.2(5) . . . . ?
C39 C35 C36 C37 -0.7(4) . . . . ?
S1 C35 C36 C37 175.4(3) . . . . ?
C35 C36 C37 N1 0.4(6) . . . . ?
C36 C35 C39 C38 1.1(4) . . . . ?
S1 C35 C39 C38 -174.7(3) . . . . ?
N1 C38 C39 C35 -1.1(5) . . . . ?
C44 C40 C41 C42 2.8(4) . . . . ?
S2 C40 C41 C42 -177.6(3) . . . . ?
C40 C41 C42 N2 -2.1(6) . . . . ?
N2 C43 C44 C40 1.0(6) . . . . ?
C41 C40 C44 C43 -2.2(4) . . . . ?
S2 C40 C44 C43 178.2(3) . . . . ?
C2 C1 P1 C11 -63.2(3) . . . . ?
C5 C1 P1 C11 115.9(2) . . . . ?
Fe1 C1 P1 C11 -153.17(17) . . . . ?
C2 C1 P1 C17 -173.1(2) . . . . ?
C5 C1 P1 C17 6.0(3) . . . . ?
Fe1 C1 P1 C17 96.94(18) . . . . ?
C2 C1 P1 Pt1 65.2(3) . . . . ?
C5 C1 P1 Pt1 -115.6(2) . . . . ?
Fe1 C1 P1 Pt1 -24.7(2) . . . . ?
C16 C11 P1 C1 149.1(3) . . . . ?
C12 C11 P1 C1 -30.7(3) . . . . ?
C16 C11 P1 C17 -105.9(3) . . . . ?
C12 C11 P1 C17 74.4(3) . . . . ?
C16 C11 P1 Pt1 15.1(3) . . . . ?
C12 C11 P1 Pt1 -164.7(2) . . . . ?
C22 C17 P1 C1 -97.1(3) . . . . ?
C18 C17 P1 C1 79.9(3) . . . . ?
C22 C17 P1 C11 158.2(2) . . . . ?
C18 C17 P1 C11 -24.8(3) . . . . ?
C22 C17 P1 Pt1 33.9(3) . . . . ?
C18 C17 P1 Pt1 -149.1(2) . . . . ?
C7 C6 P2 C23 154.3(2) . . . . ?
C10 C6 P2 C23 -26.3(3) . . . . ?
Fe1 C6 P2 C23 66.47(19) . . . . ?
C7 C6 P2 C29 -97.3(2) . . . . ?
C10 C6 P2 C29 82.0(3) . . . . ?
Fe1 C6 P2 C29 174.80(16) . . . . ?
C7 C6 P2 Pt1 31.5(2) . . . . ?
C10 C6 P2 Pt1 -149.1(2) . . . . ?
Fe1 C6 P2 Pt1 -56.35(18) . . . . ?
C24 C23 P2 C6 -122.4(2) . . . . ?
C28 C23 P2 C6 56.6(2) . . . . ?
C24 C23 P2 C29 131.1(2) . . . . ?
C28 C23 P2 C29 -49.9(2) . . . . ?
C24 C23 P2 Pt1 2.6(2) . . . . ?
C28 C23 P2 Pt1 -178.4(2) . . . . ?
C30 C29 P2 C6 31.4(2) . . . . ?
C34 C29 P2 C6 -150.7(2) . . . . ?
C30 C29 P2 C23 142.6(2) . . . . ?
C34 C29 P2 C23 -39.4(2) . . . . ?
C30 C29 P2 Pt1 -94.3(2) . . . . ?
C34 C29 P2 Pt1 83.6(2) . . . . ?
C39 C35 S1 Pt1 -13.4(3) . . . . ?
C36 C35 S1 Pt1 170.9(2) . . . . ?
C44 C40 S2 Pt1 -160.7(2) . . . . ?
C41 C40 S2 Pt1 19.7(3) . . . . ?
C36 C37 N1 C38 -0.3(6) . . . . ?
C39 C38 N1 C37 0.6(5) . . . . ?
C41 C42 N2 C43 0.6(6) . . . . ?
C44 C43 N2 C42 -0.1(7) . . . . ?
